data_2231738
loop_
_publ_author_name
'Najafi, Ezzatollah'
'Vafaee, Marzieh'
'Amini, Mostafa M.'
'Ng, Seik Weng'

_publ_section_title
;
 10-Hydroxybenzo[<i>h</i>]quinolinium
 tetrachlorido(2-methylquinolin-8-olato-\k^2^<i>N</i>,<i>O</i>)stannate(IV)
 methanol disolvate
;
_journal_coeditor_code XU5283
_journal_issue 9
_journal_name_full 'Acta Crystallographica Section E'
_journal_page_first m1223
_journal_paper_doi 10.1107/S1600536811031461
_journal_volume 67
_journal_year 2011
_chemical_formula_iupac '(C13 H10 N O) [Sn Cl4 (C10 H8 N O)], 2C H4 O'
_chemical_formula_moiety 'C13 H10 N O +, C10 H8 Cl4 N O Sn -, 2(C H4 O)'
_chemical_formula_sum 'C25 H26 Cl4 N2 O4 Sn'
_chemical_formula_weight 678.97
_chemical_name_systematic
;
10-Hydroxybenzo[<i>h</i>]quinolinium
tetrachlorido(2-methylquinolin-8-olato-\k^2^<i>N</i>,<i>O</i>)stannate(IV)
methanol disolvate
;
_space_group_IT_number 2
_symmetry_cell_setting triclinic
_symmetry_space_group_name_Hall '-P 1'
_symmetry_space_group_name_H-M 'P -1'
_atom_sites_solution_hydrogens geom
_atom_sites_solution_primary direct
_atom_sites_solution_secondary difmap
_audit_creation_method SHELXL-97
_cell_angle_alpha 98.105(3)
_cell_angle_beta 95.653(3)
_cell_angle_gamma 97.509(3)
_cell_formula_units_Z 2
_cell_length_a 7.5645(2)
_cell_length_b 10.1112(3)
_cell_length_c 17.7837(5)
_cell_measurement_reflns_used 6565
_cell_measurement_temperature 100(2)
_cell_measurement_theta_max 29.27
_cell_measurement_theta_min 2.33
_cell_volume 1325.56(7)
_computing_cell_refinement 'CrysAlis PRO (Agilent, 2010)'
_computing_data_collection 'CrysAlis PRO (Agilent, 2010)'
_computing_data_reduction 'CrysAlis PRO (Agilent, 2010)'
_computing_molecular_graphics 'X-SEED (Barbour, 2001)'
_computing_publication_material 'publCIF (Westrip, 2010)'
_computing_structure_refinement 'SHELXL97 (Sheldrick, 2008)'
_computing_structure_solution 'SHELXS97 (Sheldrick, 2008)'
_diffrn_ambient_temperature 100(2)
_diffrn_detector_area_resol_mean 10.4041
_diffrn_measured_fraction_theta_full 0.965
_diffrn_measured_fraction_theta_max 0.965
_diffrn_measurement_device_type 'Agilent SuperNova Dual diffractometer with an Atlas detector'
_diffrn_measurement_method \w
_diffrn_radiation_monochromator Mirror
_diffrn_radiation_source 'SuperNova (Mo) X-ray Source'
_diffrn_radiation_type MoK\a
_diffrn_radiation_wavelength 0.71073
_diffrn_reflns_av_R_equivalents 0.0555
_diffrn_reflns_av_sigmaI/netI 0.0611
_diffrn_reflns_limit_h_max 9
_diffrn_reflns_limit_h_min -9
_diffrn_reflns_limit_k_max 12
_diffrn_reflns_limit_k_min -10
_diffrn_reflns_limit_l_max 23
_diffrn_reflns_limit_l_min -22
_diffrn_reflns_number 10548
_diffrn_reflns_theta_full 27.49
_diffrn_reflns_theta_max 27.49
_diffrn_reflns_theta_min 2.52
_diffrn_standards_decay_% 0
_diffrn_standards_interval_count 0
_diffrn_standards_interval_time 0
_diffrn_standards_number 0
_exptl_absorpt_coefficient_mu 1.402
_exptl_absorpt_correction_T_max 0.8725
_exptl_absorpt_correction_T_min 0.6784
_exptl_absorpt_correction_type multi-scan
_exptl_absorpt_process_details '(CrysAlis PRO; Agilent, 2010)'
_exptl_crystal_colour yellow
_exptl_crystal_density_diffrn 1.701
_exptl_crystal_density_method 'not measured'
_exptl_crystal_description prism
_exptl_crystal_F_000 680
_exptl_crystal_size_max 0.30
_exptl_crystal_size_mid 0.30
_exptl_crystal_size_min 0.10
_refine_diff_density_max 1.234
_refine_diff_density_min -1.138
_refine_ls_extinction_method none
_refine_ls_goodness_of_fit_ref 1.108
_refine_ls_hydrogen_treatment mixed
_refine_ls_matrix_type full
_refine_ls_number_parameters 340
_refine_ls_number_reflns 5871
_refine_ls_number_restraints 4
_refine_ls_restrained_S_all 1.108
_refine_ls_R_factor_all 0.0510
_refine_ls_R_factor_gt 0.0409
_refine_ls_shift/su_max 0.001
_refine_ls_shift/su_mean 0.001
_refine_ls_structure_factor_coef Fsqd
_refine_ls_weighting_details 'calc w=1/[\s^2^(Fo^2^)+(0.0329P)^2^+1.5116P] where P=(Fo^2^+2Fc^2^)/3'
_refine_ls_weighting_scheme calc
_refine_ls_wR_factor_gt 0.0900
_refine_ls_wR_factor_ref 0.0947
_reflns_number_gt 5239
_reflns_number_total 5871
_reflns_threshold_expression I>2\s(I)
_cod_data_source_file xu5283.cif
_cod_data_source_block I
_cod_original_cell_volume 1325.56(6)
_cod_database_code 2231738
_cod_database_fobs_code 2231738

loop_
_symmetry_equiv_pos_as_xyz
'x, y, z'
'-x, -y, -z'

loop_
_atom_site_type_symbol
_atom_site_label
_atom_site_fract_x
_atom_site_fract_y
_atom_site_fract_z
_atom_site_U_iso_or_equiv
_atom_site_adp_type
_atom_site_calc_flag
_atom_site_refinement_flags
_atom_site_occupancy
_atom_site_symmetry_multiplicity
Sn Sn1 0.86883(3) 0.09428(2) 0.789295(13) 0.01747(8) Uani d . 1 1
Cl Cl1 0.86363(16) -0.14417(9) 0.78823(6) 0.0417(3) Uani d . 1 1
Cl Cl2 0.63271(12) 0.06051(9) 0.68485(5) 0.02469(19) Uani d . 1 1
Cl Cl3 0.66698(12) 0.09658(10) 0.88638(5) 0.0303(2) Uani d . 1 1
Cl Cl4 1.10456(13) 0.09761(11) 0.70839(5) 0.0340(2) Uani d . 1 1
O O1 0.8665(3) 0.2980(2) 0.78929(13) 0.0164(5) Uani d . 1 1
O O2 0.3798(4) 0.4948(3) 0.64356(15) 0.0274(6) Uani d D 1 1
H H2 0.453(5) 0.464(4) 0.672(2) 0.041 Uiso d D 1 1
O O3 0.5605(3) 0.4044(3) 0.75020(15) 0.0261(6) Uani d D 1 1
H H3 0.649(4) 0.363(4) 0.752(3) 0.039 Uiso d D 1 1
O O4 0.4163(4) 0.7760(3) 0.73826(19) 0.0459(8) Uani d D 1 1
H H4 0.507(5) 0.836(4) 0.749(3) 0.069 Uiso d D 1 1
N N1 1.0833(4) 0.1902(3) 0.88721(15) 0.0165(6) Uani d . 1 1
N N2 0.2612(4) 0.6931(3) 0.58555(18) 0.0226(6) Uani d D 1 1
H H1 0.304(5) 0.673(4) 0.6302(12) 0.027 Uiso d D 1 1
C C1 1.0870(4) 0.3279(3) 0.89787(19) 0.0164(7) Uani d . 1 1
C C2 0.9706(4) 0.3813(3) 0.84513(19) 0.0165(7) Uani d . 1 1
C C3 0.9725(5) 0.5190(3) 0.8541(2) 0.0210(7) Uani d . 1 1
H H3A 0.8964 0.5564 0.8197 0.025 Uiso calc R 1 1
C C4 1.0860(5) 0.6053(4) 0.9140(2) 0.0240(8) Uani d . 1 1
H H4A 1.0843 0.6999 0.9191 0.029 Uiso calc R 1 1
C C5 1.1982(5) 0.5561(4) 0.9646(2) 0.0229(7) Uani d . 1 1
H H5 1.2740 0.6159 1.0043 0.028 Uiso calc R 1 1
C C6 1.2003(4) 0.4154(3) 0.95736(19) 0.0192(7) Uani d . 1 1
C C7 1.3109(5) 0.3538(4) 1.0069(2) 0.0234(8) Uani d . 1 1
H H7 1.3881 0.4078 1.0484 0.028 Uiso calc R 1 1
C C8 1.3067(5) 0.2178(4) 0.9950(2) 0.0254(8) Uani d . 1 1
H H8 1.3821 0.1773 1.0281 0.031 Uiso calc R 1 1
C C9 1.1914(5) 0.1355(4) 0.9339(2) 0.0213(7) Uani d . 1 1
C C10 1.1918(6) -0.0137(4) 0.9208(2) 0.0320(9) Uani d . 1 1
H H10A 1.2077 -0.0433 0.8673 0.048 Uiso calc R 1 1
H H10B 1.0775 -0.0596 0.9321 0.048 Uiso calc R 1 1
H H10C 1.2907 -0.0360 0.9543 0.048 Uiso calc R 1 1
C C11 0.2292(4) 0.6061(4) 0.5177(2) 0.0189(7) Uani d . 1 1
C C12 0.2715(4) 0.4711(4) 0.5116(2) 0.0202(7) Uani d . 1 1
C C13 0.3479(4) 0.4138(4) 0.5739(2) 0.0215(7) Uani d . 1 1
C C14 0.3861(5) 0.2837(4) 0.5632(2) 0.0245(8) Uani d . 1 1
H H14 0.4354 0.2465 0.6053 0.029 Uiso calc R 1 1
C C15 0.3524(5) 0.2065(4) 0.4906(2) 0.0256(8) Uani d . 1 1
H H15 0.3810 0.1171 0.4835 0.031 Uiso calc R 1 1
C C16 0.2783(5) 0.2574(4) 0.4289(2) 0.0256(8) Uani d . 1 1
H H16 0.2563 0.2032 0.3798 0.031 Uiso calc R 1 1
C C17 0.2354(4) 0.3891(4) 0.4384(2) 0.0214(7) Uani d . 1 1
C C18 0.1589(5) 0.4437(4) 0.3745(2) 0.0263(8) Uani d . 1 1
H H18 0.1362 0.3889 0.3256 0.032 Uiso calc R 1 1
C C19 0.1186(5) 0.5699(4) 0.3819(2) 0.0262(8) Uani d . 1 1
H H19 0.0654 0.6017 0.3385 0.031 Uiso calc R 1 1
C C20 0.1542(4) 0.6568(4) 0.4535(2) 0.0222(7) Uani d . 1 1
C C21 0.1174(5) 0.7900(4) 0.4624(2) 0.0295(9) Uani d . 1 1
H H21 0.0681 0.8246 0.4193 0.035 Uiso calc R 1 1
C C22 0.1518(5) 0.8716(4) 0.5327(2) 0.0288(8) Uani d . 1 1
H H22 0.1253 0.9615 0.5388 0.035 Uiso calc R 1 1
C C23 0.2259(5) 0.8189(4) 0.5943(2) 0.0290(8) Uani d . 1 1
H H23 0.2517 0.8735 0.6432 0.035 Uiso calc R 1 1
C C24 0.4551(6) 0.3602(4) 0.8063(2) 0.0329(9) Uani d . 1 1
H H24A 0.5270 0.3807 0.8566 0.049 Uiso calc R 1 1
H H24B 0.4163 0.2626 0.7935 0.049 Uiso calc R 1 1
H H24C 0.3496 0.4069 0.8075 0.049 Uiso calc R 1 1
C C25 0.4131(7) 0.7114(5) 0.8025(2) 0.0414(10) Uani d . 1 1
H H25A 0.5218 0.6691 0.8094 0.062 Uiso calc R 1 1
H H25B 0.3070 0.6420 0.7955 0.062 Uiso calc R 1 1
H H25C 0.4083 0.7777 0.8479 0.062 Uiso calc R 1 1

loop_
_atom_site_aniso_label
_atom_site_aniso_U_11
_atom_site_aniso_U_22
_atom_site_aniso_U_33
_atom_site_aniso_U_12
_atom_site_aniso_U_13
_atom_site_aniso_U_23
Sn1 0.02318(13) 0.01235(12) 0.01641(13) 0.00327(9) -0.00053(9) 0.00207(8)
Cl1 0.0566(7) 0.0134(4) 0.0472(6) 0.0041(4) -0.0256(5) 0.0014(4)
Cl2 0.0283(4) 0.0200(4) 0.0237(4) 0.0035(3) -0.0062(4) 0.0027(3)
Cl3 0.0279(5) 0.0373(5) 0.0282(5) -0.0008(4) 0.0084(4) 0.0156(4)
Cl4 0.0331(5) 0.0530(6) 0.0187(4) 0.0224(5) 0.0053(4) -0.0007(4)
O1 0.0193(11) 0.0139(11) 0.0167(11) 0.0049(9) 0.0023(9) 0.0027(9)
O2 0.0339(15) 0.0294(15) 0.0213(14) 0.0096(12) -0.0004(12) 0.0102(11)
O3 0.0230(13) 0.0351(15) 0.0266(14) 0.0133(11) 0.0089(11) 0.0143(11)
O4 0.0452(18) 0.049(2) 0.0390(18) -0.0141(15) -0.0075(15) 0.0209(15)
N1 0.0194(13) 0.0164(14) 0.0144(14) 0.0025(11) 0.0040(11) 0.0031(11)
N2 0.0192(14) 0.0256(16) 0.0242(16) 0.0015(13) 0.0018(13) 0.0104(13)
C1 0.0184(15) 0.0135(15) 0.0180(16) -0.0004(13) 0.0074(13) 0.0036(12)
C2 0.0167(15) 0.0177(16) 0.0167(16) 0.0029(13) 0.0083(13) 0.0039(12)
C3 0.0242(17) 0.0179(17) 0.0240(18) 0.0047(14) 0.0099(15) 0.0078(14)
C4 0.0272(18) 0.0135(16) 0.032(2) 0.0002(14) 0.0135(16) 0.0024(14)
C5 0.0218(17) 0.0196(18) 0.0244(19) -0.0027(14) 0.0071(15) -0.0042(14)
C6 0.0171(16) 0.0209(17) 0.0186(17) -0.0020(13) 0.0088(14) -0.0001(13)
C7 0.0196(17) 0.029(2) 0.0192(18) 0.0016(15) 0.0024(14) -0.0036(14)
C8 0.0246(18) 0.029(2) 0.0218(18) 0.0049(16) -0.0029(15) 0.0050(15)
C9 0.0249(17) 0.0204(18) 0.0192(17) 0.0047(14) 0.0020(14) 0.0047(13)
C10 0.040(2) 0.0217(19) 0.032(2) 0.0077(17) -0.0115(18) 0.0049(16)
C11 0.0128(15) 0.0243(18) 0.0214(18) 0.0013(13) 0.0046(13) 0.0090(14)
C12 0.0129(15) 0.0285(19) 0.0222(18) 0.0034(14) 0.0064(14) 0.0109(14)
C13 0.0182(16) 0.0268(19) 0.0217(18) 0.0034(14) 0.0051(14) 0.0089(14)
C14 0.0200(17) 0.029(2) 0.029(2) 0.0058(15) 0.0065(15) 0.0139(15)
C15 0.0227(18) 0.0247(19) 0.033(2) 0.0053(15) 0.0108(16) 0.0089(15)
C16 0.0238(18) 0.031(2) 0.0235(19) 0.0039(16) 0.0095(15) 0.0048(15)
C17 0.0166(16) 0.0291(19) 0.0215(18) 0.0039(14) 0.0079(14) 0.0100(14)
C18 0.0283(19) 0.036(2) 0.0170(17) 0.0049(16) 0.0064(15) 0.0081(15)
C19 0.0215(17) 0.040(2) 0.0220(19) 0.0068(16) 0.0067(15) 0.0156(16)
C20 0.0170(16) 0.030(2) 0.0236(18) 0.0041(14) 0.0071(14) 0.0135(15)
C21 0.0214(18) 0.038(2) 0.035(2) 0.0083(17) 0.0081(17) 0.0216(18)
C22 0.0288(19) 0.027(2) 0.034(2) 0.0071(16) 0.0080(17) 0.0113(16)
C23 0.0278(19) 0.024(2) 0.036(2) 0.0037(16) 0.0039(17) 0.0075(16)
C24 0.037(2) 0.034(2) 0.034(2) 0.0086(18) 0.0181(18) 0.0113(17)
C25 0.055(3) 0.037(2) 0.033(2) 0.006(2) 0.009(2) 0.0052(19)

loop_
_atom_type_symbol
_atom_type_description
_atom_type_scat_dispersion_real
_atom_type_scat_dispersion_imag
_atom_type_scat_source
C C 0.0033 0.0016 'International Tables Vol C Tables 4.2.6.8 and 6.1.1.4'
H H 0.0000 0.0000 'International Tables Vol C Tables 4.2.6.8 and 6.1.1.4'
N N 0.0061 0.0033 'International Tables Vol C Tables 4.2.6.8 and 6.1.1.4'
O O 0.0106 0.0060 'International Tables Vol C Tables 4.2.6.8 and 6.1.1.4'
Cl Cl 0.1484 0.1585 'International Tables Vol C Tables 4.2.6.8 and 6.1.1.4'
Sn Sn -0.6537 1.4246 'International Tables Vol C Tables 4.2.6.8 and 6.1.1.4'

loop_
_geom_angle_atom_site_label_1
_geom_angle_atom_site_label_2
_geom_angle_atom_site_label_3
_geom_angle
O1 Sn1 N1 77.28(9)
O1 Sn1 Cl4 90.31(7)
N1 Sn1 Cl4 86.85(7)
O1 Sn1 Cl2 86.01(6)
N1 Sn1 Cl2 163.26(7)
Cl4 Sn1 Cl2 94.22(3)
O1 Sn1 Cl1 178.56(7)
N1 Sn1 Cl1 103.94(7)
Cl4 Sn1 Cl1 90.53(4)
Cl2 Sn1 Cl1 92.77(3)
O1 Sn1 Cl3 90.14(7)
N1 Sn1 Cl3 84.93(7)
Cl4 Sn1 Cl3 171.46(3)
Cl2 Sn1 Cl3 94.32(3)
Cl1 Sn1 Cl3 89.20(4)
C2 O1 Sn1 116.63(19)
C13 O2 H2 109(3)
C24 O3 H3 105(3)
C25 O4 H4 104(4)
C9 N1 C1 119.5(3)
C9 N1 Sn1 131.3(2)
C1 N1 Sn1 109.2(2)
C23 N2 C11 124.4(3)
C23 N2 H1 110(3)
C11 N2 H1 126(3)
N1 C1 C6 122.7(3)
N1 C1 C2 117.1(3)
C6 C1 C2 120.3(3)
O1 C2 C3 122.2(3)
O1 C2 C1 119.5(3)
C3 C2 C1 118.3(3)
C2 C3 C4 120.8(3)
C2 C3 H3A 119.6
C4 C3 H3A 119.6
C5 C4 C3 121.7(3)
C5 C4 H4A 119.2
C3 C4 H4A 119.2
C4 C5 C6 119.3(3)
C4 C5 H5 120.3
C6 C5 H5 120.3
C1 C6 C5 119.6(3)
C1 C6 C7 116.4(3)
C5 C6 C7 123.9(3)
C8 C7 C6 120.1(3)
C8 C7 H7 120.0
C6 C7 H7 120.0
C7 C8 C9 120.8(3)
C7 C8 H8 119.6
C9 C8 H8 119.6
N1 C9 C8 120.5(3)
N1 C9 C10 119.5(3)
C8 C9 C10 119.9(3)
C9 C10 H10A 109.5
C9 C10 H10B 109.5
H10A C10 H10B 109.5
C9 C10 H10C 109.5
H10A C10 H10C 109.5
H10B C10 H10C 109.5
N2 C11 C20 116.6(3)
N2 C11 C12 121.9(3)
C20 C11 C12 121.5(3)
C17 C12 C13 117.9(3)
C17 C12 C11 117.7(3)
C13 C12 C11 124.4(3)
O2 C13 C14 122.6(3)
O2 C13 C12 116.5(3)
C14 C13 C12 120.8(3)
C13 C14 C15 120.0(3)
C13 C14 H14 120.0
C15 C14 H14 120.0
C16 C15 C14 121.1(3)
C16 C15 H15 119.5
C14 C15 H15 119.5
C15 C16 C17 120.2(3)
C15 C16 H16 119.9
C17 C16 H16 119.9
C16 C17 C12 119.9(3)
C16 C17 C18 120.7(3)
C12 C17 C18 119.3(3)
C19 C18 C17 121.8(3)
C19 C18 H18 119.1
C17 C18 H18 119.1
C18 C19 C20 121.1(3)
C18 C19 H19 119.4
C20 C19 H19 119.4
C21 C20 C11 119.3(3)
C21 C20 C19 122.2(3)
C11 C20 C19 118.5(3)
C22 C21 C20 121.0(4)
C22 C21 H21 119.5
C20 C21 H21 119.5
C21 C22 C23 118.2(4)
C21 C22 H22 120.9
C23 C22 H22 120.9
N2 C23 C22 120.6(4)
N2 C23 H23 119.7
C22 C23 H23 119.7
O3 C24 H24A 109.5
O3 C24 H24B 109.5
H24A C24 H24B 109.5
O3 C24 H24C 109.5
H24A C24 H24C 109.5
H24B C24 H24C 109.5
O4 C25 H25A 109.5
O4 C25 H25B 109.5
H25A C25 H25B 109.5
O4 C25 H25C 109.5
H25A C25 H25C 109.5
H25B C25 H25C 109.5

loop_
_geom_bond_atom_site_label_1
_geom_bond_atom_site_label_2
_geom_bond_distance
Sn1 O1 2.063(2)
Sn1 N1 2.272(3)
Sn1 Cl4 2.3988(10)
Sn1 Cl2 2.4011(8)
Sn1 Cl1 2.4036(9)
Sn1 Cl3 2.4145(9)
O1 C2 1.324(4)
O2 C13 1.366(4)
O2 H2 0.843(10)
O3 C24 1.421(5)
O3 H3 0.835(10)
O4 C25 1.395(5)
O4 H4 0.838(10)
N1 C9 1.333(4)
N1 C1 1.374(4)
N2 C23 1.325(5)
N2 C11 1.369(5)
N2 H1 0.888(10)
C1 C6 1.413(5)
C1 C2 1.433(5)
C2 C3 1.377(5)
C3 C4 1.412(5)
C3 H3A 0.9500
C4 C5 1.366(5)
C4 H4A 0.9500
C5 C6 1.413(5)
C5 H5 0.9500
C6 C7 1.418(5)
C7 C8 1.358(5)
C7 H7 0.9500
C8 C9 1.415(5)
C8 H8 0.9500
C9 C10 1.494(5)
C10 H10A 0.9800
C10 H10B 0.9800
C10 H10C 0.9800
C11 C20 1.414(5)
C11 C12 1.435(5)
C12 C17 1.422(5)
C12 C13 1.429(5)
C13 C14 1.375(5)
C14 C15 1.393(5)
C14 H14 0.9500
C15 C16 1.376(5)
C15 H15 0.9500
C16 C17 1.403(5)
C16 H16 0.9500
C17 C18 1.436(5)
C18 C19 1.342(5)
C18 H18 0.9500
C19 C20 1.423(5)
C19 H19 0.9500
C20 C21 1.401(5)
C21 C22 1.380(6)
C21 H21 0.9500
C22 C23 1.385(5)
C22 H22 0.9500
C23 H23 0.9500
C24 H24A 0.9800
C24 H24B 0.9800
C24 H24C 0.9800
C25 H25A 0.9800
C25 H25B 0.9800
C25 H25C 0.9800

loop_
_geom_hbond_atom_site_label_D
_geom_hbond_atom_site_label_H
_geom_hbond_atom_site_label_A
_geom_hbond_distance_DH
_geom_hbond_distance_HA
_geom_hbond_distance_DA
_geom_hbond_angle_DHA
_geom_hbond_publ_flag
O2 H2 O3 0.840(10) 1.75(2) 2.570(3) 164(5) yes
O3 H3 O1 0.840(10) 1.94(2) 2.746(3) 162(4) yes
N2 H1 O4 0.890(10) 2.09(3) 2.816(4) 138(3) yes

loop_
_geom_torsion_atom_site_label_1
_geom_torsion_atom_site_label_2
_geom_torsion_atom_site_label_3
_geom_torsion_atom_site_label_4
_geom_torsion
N1 Sn1 O1 C2 -5.0(2)
Cl4 Sn1 O1 C2 -91.7(2)
Cl2 Sn1 O1 C2 174.1(2)
Cl3 Sn1 O1 C2 79.8(2)
O1 Sn1 N1 C9 -178.4(3)
Cl4 Sn1 N1 C9 -87.4(3)
Cl2 Sn1 N1 C9 178.4(2)
Cl1 Sn1 N1 C9 2.4(3)
Cl3 Sn1 N1 C9 90.3(3)
O1 Sn1 N1 C1 4.6(2)
Cl4 Sn1 N1 C1 95.7(2)
Cl2 Sn1 N1 C1 1.5(4)
Cl1 Sn1 N1 C1 -174.57(19)
Cl3 Sn1 N1 C1 -86.7(2)
C9 N1 C1 C6 -0.7(5)
Sn1 N1 C1 C6 176.6(3)
C9 N1 C1 C2 178.8(3)
Sn1 N1 C1 C2 -3.8(3)
Sn1 O1 C2 C3 -175.9(2)
Sn1 O1 C2 C1 4.7(4)
N1 C1 C2 O1 -0.2(4)
C6 C1 C2 O1 179.4(3)
N1 C1 C2 C3 -179.6(3)
C6 C1 C2 C3 0.0(5)
O1 C2 C3 C4 -179.5(3)
C1 C2 C3 C4 -0.2(5)
C2 C3 C4 C5 0.3(5)
C3 C4 C5 C6 -0.3(5)
N1 C1 C6 C5 179.5(3)
C2 C1 C6 C5 0.0(5)
N1 C1 C6 C7 -0.5(5)
C2 C1 C6 C7 180.0(3)
C4 C5 C6 C1 0.2(5)
C4 C5 C6 C7 -179.8(3)
C1 C6 C7 C8 1.2(5)
C5 C6 C7 C8 -178.9(3)
C6 C7 C8 C9 -0.6(5)
C1 N1 C9 C8 1.3(5)
Sn1 N1 C9 C8 -175.4(2)
C1 N1 C9 C10 -178.0(3)
Sn1 N1 C9 C10 5.3(5)
C7 C8 C9 N1 -0.7(6)
C7 C8 C9 C10 178.6(4)
C23 N2 C11 C20 0.3(5)
C23 N2 C11 C12 179.5(3)
N2 C11 C12 C17 -179.2(3)
C20 C11 C12 C17 0.0(5)
N2 C11 C12 C13 0.6(5)
C20 C11 C12 C13 179.8(3)
C17 C12 C13 O2 -179.5(3)
C11 C12 C13 O2 0.7(5)
C17 C12 C13 C14 0.3(5)
C11 C12 C13 C14 -179.4(3)
O2 C13 C14 C15 -179.3(3)
C12 C13 C14 C15 0.8(5)
C13 C14 C15 C16 -1.0(5)
C14 C15 C16 C17 0.0(5)
C15 C16 C17 C12 1.2(5)
C15 C16 C17 C18 179.7(3)
C13 C12 C17 C16 -1.3(5)
C11 C12 C17 C16 178.4(3)
C13 C12 C17 C18 -179.9(3)
C11 C12 C17 C18 -0.1(5)
C16 C17 C18 C19 -179.2(3)
C12 C17 C18 C19 -0.7(5)
C17 C18 C19 C20 1.5(6)
N2 C11 C20 C21 0.1(5)
C12 C11 C20 C21 -179.2(3)
N2 C11 C20 C19 -179.9(3)
C12 C11 C20 C19 0.8(5)
C18 C19 C20 C21 178.4(3)
C18 C19 C20 C11 -1.6(5)
C11 C20 C21 C22 -0.6(5)
C19 C20 C21 C22 179.4(4)
C20 C21 C22 C23 0.9(6)
C11 N2 C23 C22 0.0(6)
C21 C22 C23 N2 -0.5(6)
